data_4342270
loop_
_publ_author_name
'B\'eziau, Antoine'
'Baudron, St\'ephane A'
'Rogez, Guillaume'
'Hosseini, Mir Wais'

_publ_section_title
;
 Assembly, disassembly, and reassembly: conversion of homometallic
 coordination networks into mixed metal-organic frameworks.
;
_journal_issue 4
_journal_name_full 'Inorganic chemistry'
_journal_page_first 2032
_journal_page_last 2039
_journal_paper_doi 10.1021/ic502950k
_journal_volume 54
_journal_year 2015
_chemical_formula_sum 'C95 H93 Cd Cl2 N25 Ni2 O5'
_chemical_formula_weight 1965.66
_chemical_name_systematic
;
 ?
;
_space_group_IT_number 44
_symmetry_cell_setting orthorhombic
_symmetry_space_group_name_Hall 'I 2 -2'
_symmetry_space_group_name_H-M 'I m m 2'
_atom_sites_solution_hydrogens geom
_atom_sites_solution_primary direct
_atom_sites_solution_secondary difmap
_audit_creation_method SHELXL-97
_cell_angle_alpha 90.00
_cell_angle_beta 90.00
_cell_angle_gamma 90.00
_cell_formula_units_Z 4
_cell_length_a 23.9011(8)
_cell_length_b 34.6395(8)
_cell_length_c 13.4553(3)
_cell_measurement_reflns_used 9777
_cell_measurement_temperature 173(2)
_cell_measurement_theta_max 28.45
_cell_measurement_theta_min 2.35
_cell_volume 11139.9(5)
_computing_cell_refinement 'Bruker SAINT'
_computing_data_collection 'Bruker APEX2'
_computing_data_reduction 'Bruker SAINT'
_computing_molecular_graphics 'Bruker SHELXTL'
_computing_publication_material 'Bruker SHELXTL'
_computing_structure_refinement 'SHELXL-97 (Sheldrick, 2008)'
_computing_structure_solution 'SHELXS-97 (Sheldrick, 2008)'
_diffrn_ambient_temperature 173(2)
_diffrn_measured_fraction_theta_full 0.996
_diffrn_measured_fraction_theta_max 0.996
_diffrn_measurement_device_type 'Bruker APEX-II CCD'
_diffrn_measurement_method '\f and \w scans'
_diffrn_radiation_monochromator graphite
_diffrn_radiation_source 'fine-focus sealed tube'
_diffrn_radiation_type MoK\a
_diffrn_radiation_wavelength 0.71073
_diffrn_reflns_av_R_equivalents 0.0571
_diffrn_reflns_av_sigmaI/netI 0.0510
_diffrn_reflns_limit_h_max 33
_diffrn_reflns_limit_h_min -33
_diffrn_reflns_limit_k_max 48
_diffrn_reflns_limit_k_min -48
_diffrn_reflns_limit_l_max 18
_diffrn_reflns_limit_l_min -16
_diffrn_reflns_number 133684
_diffrn_reflns_theta_full 30.13
_diffrn_reflns_theta_max 30.13
_diffrn_reflns_theta_min 1.74
_exptl_absorpt_coefficient_mu 0.628
_exptl_absorpt_correction_T_max 0.9399
_exptl_absorpt_correction_T_min 0.9399
_exptl_absorpt_correction_type multi-scan
_exptl_absorpt_process_details sadabs
_exptl_crystal_colour orange
_exptl_crystal_density_diffrn 1.172
_exptl_crystal_density_meas ?
_exptl_crystal_density_method 'not measured'
_exptl_crystal_description prism
_exptl_crystal_F_000 4064
_exptl_crystal_size_max 0.10
_exptl_crystal_size_mid 0.10
_exptl_crystal_size_min 0.10
_platon_squeeze_details
;
;
_refine_diff_density_max 0.454
_refine_diff_density_min -0.580
_refine_diff_density_rms 0.066
_refine_ls_abs_structure_details 'Flack H D (1983), Acta Cryst. A39, 876-881'
_refine_ls_abs_structure_Flack 0.033(9)
_refine_ls_extinction_method none
_refine_ls_goodness_of_fit_ref 1.035
_refine_ls_hydrogen_treatment constr
_refine_ls_matrix_type full
_refine_ls_number_parameters 652
_refine_ls_number_reflns 16239
_refine_ls_number_restraints 1
_refine_ls_restrained_S_all 1.035
_refine_ls_R_factor_all 0.0516
_refine_ls_R_factor_gt 0.0383
_refine_ls_shift/su_max 0.001
_refine_ls_shift/su_mean 0.000
_refine_ls_structure_factor_coef Fsqd
_refine_ls_weighting_details 'calc w=1/[\s^2^(Fo^2^)+(0.0536P)^2^+0.0000P] where P=(Fo^2^+2Fc^2^)/3'
_refine_ls_weighting_scheme calc
_refine_ls_wR_factor_gt 0.0883
_refine_ls_wR_factor_ref 0.0917
_reflns_number_gt 13633
_reflns_number_total 16239
_reflns_threshold_expression >2sigma(I)
_cod_data_source_file ic502950k_si_001.cif
_cod_data_source_block MM'MOF14
_cod_depositor_comments
;
The following automatic conversions were performed:

'_symmetry_cell_setting' value 'Orthorhombic' changed to
'orthorhombic' according to
/usr/data/users/saulius/crontab/automatic-downloads/rss-feeds/ACS/lib/dictionaries/cif_core.dic
dictionary named 'cif_core.dic' version 2.4.2 from 2011-04-26.

'_exptl_crystal_density_meas' value 'not measured' was changed to '?'
- the value is perceived as not measured.

Automatic conversion script
Id: cif_fix_values 3008 2015-01-20 13:52:24Z robertas 

 Adding full bibliography for 4342263--4342270.cif.
;
_cod_original_sg_symbol_H-M 'Imm2 '
_cod_database_code 4342270

loop_
_symmetry_equiv_pos_as_xyz
'x, y, z'
'-x, -y, z'
'x, -y, z'
'-x, y, z'
'x+1/2, y+1/2, z+1/2'
'-x+1/2, -y+1/2, z+1/2'
'x+1/2, -y+1/2, z+1/2'
'-x+1/2, y+1/2, z+1/2'

loop_
_atom_site_label
_atom_site_type_symbol
_atom_site_fract_x
_atom_site_fract_y
_atom_site_fract_z
_atom_site_U_iso_or_equiv
_atom_site_adp_type
_atom_site_occupancy
_atom_site_symmetry_multiplicity
_atom_site_calc_flag
_atom_site_refinement_flags
_atom_site_disorder_assembly
_atom_site_disorder_group
C1 C 0.30508(11) 0.43955(8) 0.57735(19) 0.0313(5) Uani 1 1 d . . .
H1 H 0.3282 0.4543 0.5369 0.038 Uiso 1 1 calc R . .
C2 C 0.31341(11) 0.43417(8) 0.68109(18) 0.0337(6) Uani 1 1 d . . .
H2 H 0.3421 0.4445 0.7197 0.040 Uiso 1 1 calc R . .
C3 C 0.27112(11) 0.41096(7) 0.71251(19) 0.0284(5) Uani 1 1 d . . .
H3 H 0.2654 0.4023 0.7771 0.034 Uiso 1 1 calc R . .
C4 C 0.23725(10) 0.40237(7) 0.62866(16) 0.0216(5) Uani 1 1 d . . .
C5 C 0.18937(10) 0.37874(6) 0.62600(16) 0.0220(5) Uani 1 1 d . . .
C6 C 0.15852(10) 0.36849(6) 0.54353(17) 0.0226(5) Uani 1 1 d . . .
C7 C 0.10821(11) 0.34586(7) 0.54009(19) 0.0323(6) Uani 1 1 d . . .
H7 H 0.0900 0.3350 0.5943 0.039 Uiso 1 1 calc R . .
C8 C 0.09187(12) 0.34319(8) 0.44249(19) 0.0373(6) Uani 1 1 d . . .
H8 H 0.0610 0.3300 0.4175 0.045 Uiso 1 1 calc R . .
C9 C 0.13185(12) 0.36466(7) 0.38799(19) 0.0329(6) Uani 1 1 d . . .
H9 H 0.1306 0.3680 0.3194 0.039 Uiso 1 1 calc R . .
C10 C 0.16924(10) 0.36375(7) 0.72374(16) 0.0217(4) Uani 1 1 d . . .
C11 C 0.15393(10) 0.38926(7) 0.79938(17) 0.0250(5) Uani 1 1 d . . .
H11 H 0.1569 0.4157 0.7886 0.030 Uiso 1 1 calc R . .
C12 C 0.13437(10) 0.37606(7) 0.89021(17) 0.0253(5) Uani 1 1 d . . .
H12 H 0.1240 0.3934 0.9398 0.030 Uiso 1 1 calc R . .
C13 C 0.13055(10) 0.33646(6) 0.90581(18) 0.0247(5) Uani 1 1 d . . .
C14 C 0.14551(11) 0.31032(7) 0.83199(18) 0.0278(5) Uani 1 1 d . . .
H14 H 0.1429 0.2839 0.8433 0.033 Uiso 1 1 calc R . .
C15 C 0.16438(11) 0.32430(7) 0.74098(17) 0.0268(5) Uani 1 1 d . . .
H15 H 0.1739 0.3070 0.6909 0.032 Uiso 1 1 calc R . .
C16 C 0.11564(12) 0.33867(8) 1.09222(18) 0.0348(6) Uani 1 1 d . . .
H16 H 0.1341 0.3614 1.1084 0.042 Uiso 1 1 calc R . .
C17 C 0.08867(11) 0.31470(7) 1.1543(2) 0.0358(5) Uani 1 1 d . . .
H17 H 0.0859 0.3183 1.2226 0.043 Uiso 1 1 calc R . .
C18 C 0.07961(11) 0.28934(7) 1.01031(17) 0.0285(5) Uani 1 1 d . . .
H18 H 0.0698 0.2727 0.9589 0.034 Uiso 1 1 calc R . .
C19 C 0.32254(14) 0.35745(8) 0.42087(19) 0.0412(7) Uani 1 1 d . . .
H19 H 0.3232 0.3610 0.4894 0.049 Uiso 1 1 calc R . .
C20 C 0.35611(16) 0.32997(9) 0.3713(2) 0.0531(9) Uani 1 1 d . . .
H20 H 0.3815 0.3128 0.3996 0.064 Uiso 1 1 calc R . .
C21 C 0.34319(14) 0.33408(9) 0.2725(2) 0.0429(7) Uani 1 1 d . . .
H21 H 0.3583 0.3201 0.2200 0.052 Uiso 1 1 calc R . .
C22 C 0.30216(12) 0.36381(7) 0.26575(17) 0.0289(6) Uani 1 1 d . . .
C23 C 0.22218(10) 0.12172(7) 1.67880(16) 0.0248(5) Uani 1 1 d . . .
C24 C 0.23364(10) 0.40516(7) 0.17296(17) 0.0242(5) Uani 1 1 d . . .
C25 C 0.21206(11) 0.42208(7) 0.08439(18) 0.0270(5) Uani 1 1 d . . .
H25 H 0.2252 0.4182 0.0201 0.032 Uiso 1 1 calc R . .
C26 C 0.16817(13) 0.44526(8) 0.11195(19) 0.0323(6) Uani 1 1 d . . .
H26 H 0.1456 0.4600 0.0705 0.039 Uiso 1 1 calc R . .
C27 C 0.16445(12) 0.44208(7) 0.21565(18) 0.0293(6) Uani 1 1 d . . .
H27 H 0.1377 0.4548 0.2537 0.035 Uiso 1 1 calc R . .
C28 C 0.19955(11) 0.13565(7) 1.58249(17) 0.0277(5) Uani 1 1 d . . .
C29 C 0.14439(12) 0.12826(9) 1.5566(2) 0.0402(7) Uani 1 1 d . . .
H29 H 0.1211 0.1155 1.6013 0.048 Uiso 1 1 calc R . .
C30 C 0.12341(12) 0.13969(9) 1.4643(2) 0.0394(7) Uani 1 1 d . . .
H30 H 0.0870 0.1336 1.4459 0.047 Uiso 1 1 calc R . .
C31 C 0.15752(10) 0.16000(7) 1.40145(18) 0.0276(5) Uani 1 1 d . . .
C32 C 0.21213(11) 0.16787(7) 1.42530(17) 0.0294(5) Uani 1 1 d . . .
H32 H 0.2350 0.1812 1.3810 0.035 Uiso 1 1 calc R . .
C33 C 0.23273(11) 0.15575(7) 1.51599(18) 0.0292(5) Uani 1 1 d . . .
H33 H 0.2696 0.1612 1.5327 0.035 Uiso 1 1 calc R . .
C34 C 0.16186(12) 0.17813(9) 1.21897(18) 0.0384(7) Uani 1 1 d . . .
H34 H 0.1986 0.1716 1.2039 0.046 Uiso 1 1 calc R . .
C35 C 0.12366(11) 0.19393(8) 1.1578(2) 0.0390(6) Uani 1 1 d . . .
H35 H 0.1301 0.2002 1.0916 0.047 Uiso 1 1 calc R . .
C36 C 0.08252(11) 0.18768(7) 1.29799(18) 0.0284(5) Uani 1 1 d . . .
H36 H 0.0562 0.1888 1.3488 0.034 Uiso 1 1 calc R . .
C37 C 0.09664(15) 0.5000 0.4869(3) 0.0291(8) Uani 1 2 d S . .
H37 H 0.0601 0.5000 0.5105 0.035 Uiso 1 2 calc SR . .
C38 C 0.12484(10) 0.46583(7) 0.46879(18) 0.0265(5) Uani 1 1 d . . .
H38 H 0.1067 0.4424 0.4795 0.032 Uiso 1 1 calc R . .
C39 C 0.20108(14) 0.5000 0.4199(2) 0.0201(6) Uani 1 2 d S . .
C40 C 0.25833(14) 0.5000 0.3780(2) 0.0213(6) Uani 1 2 d S . .
C41 C 0.33217(11) 0.46630(8) 0.3165(2) 0.0351(6) Uani 1 1 d . . .
H41 H 0.3493 0.4429 0.3010 0.042 Uiso 1 1 calc R . .
C42 C 0.35958(17) 0.5000 0.2942(3) 0.0412(10) Uani 1 2 d S . .
H42 H 0.3949 0.5000 0.2654 0.049 Uiso 1 2 calc SR . .
N1 N 0.25978(9) 0.42073(5) 0.54551(14) 0.0239(4) Uani 1 1 d . . .
N2 N 0.17143(9) 0.37951(5) 0.44620(13) 0.0230(4) Uani 1 1 d . . .
N3 N 0.11003(9) 0.32214(6) 0.99850(14) 0.0264(4) Uani 1 1 d . . .
N4 N 0.06584(9) 0.28421(6) 1.10382(14) 0.0283(5) Uani 1 1 d . . .
N5 N 0.29029(9) 0.37756(6) 0.36118(15) 0.0285(4) Uani 1 1 d . . .
N6 N 0.20314(9) 0.41894(6) 0.25368(14) 0.0265(5) Uani 1 1 d . . .
N7 N 0.13479(9) 0.17370(6) 1.30900(15) 0.0294(5) Uani 1 1 d . . .
N8 N 0.07340(9) 0.19955(6) 1.20702(14) 0.0282(5) Uani 1 1 d . . .
N9 N 0.28163(9) 0.46578(6) 0.35992(15) 0.0265(4) Uani 1 1 d . . .
N10 N 0.17763(8) 0.46591(5) 0.43608(13) 0.0226(4) Uani 1 1 d . . .
Cl1 Cl 0.0000 0.20937(2) 0.97769(6) 0.02912(18) Uani 1 2 d S . .
Cl2 Cl 0.0000 0.26967(2) 1.33432(6) 0.02873(18) Uani 1 2 d S . .
Ni1 Ni 0.230963(13) 0.417056(7) 0.40097(2) 0.02163(7) Uani 1 1 d . . .
Cd1 Cd 0.0000 0.238327(6) 1.157241(15) 0.01900(5) Uani 1 2 d S . .
C43A C 0.0000 0.4257(8) 0.644(2) 0.094(9) Uani 0.442(17) 2 d SP A 1
H43A H 0.0000 0.4107 0.5869 0.113 Uiso 0.442(17) 2 calc SPR A 1
C44A C 0.0000 0.4294(4) 0.8350(19) 0.085(7) Uani 0.442(17) 2 d SP A 1
H44A H 0.0224 0.4154 0.8819 0.127 Uiso 0.221(8) 1 calc PR A 1
H44B H -0.0376 0.4314 0.8594 0.127 Uiso 0.221(8) 1 calc PR A 1
H44C H 0.0152 0.4549 0.8262 0.127 Uiso 0.221(8) 1 calc PR A 1
N11A N 0.0000 0.4086(4) 0.7369(17) 0.051(4) Uani 0.442(17) 2 d SP A 1
O1A O 0.0000 0.4601(5) 0.639(2) 0.169(14) Uani 0.442(17) 2 d SP A 1
C43B C 0.0000 0.4074(4) 0.5858(11) 0.060(3) Uani 0.558(17) 2 d SP A 2
H43B H 0.0000 0.3850 0.5478 0.072 Uiso 0.558(17) 2 calc SPR A 2
C44B C 0.0000 0.4333(6) 0.7438(17) 0.087(6) Uani 0.558(17) 2 d SP A 2
H44D H 0.0170 0.4552 0.7119 0.131 Uiso 0.279(8) 1 calc PR A 2
H44E H 0.0208 0.4269 0.8025 0.131 Uiso 0.279(8) 1 calc PR A 2
H44F H -0.0378 0.4396 0.7618 0.131 Uiso 0.279(8) 1 calc PR A 2
N11B N 0.0000 0.4032(4) 0.6814(12) 0.052(3) Uani 0.558(17) 2 d SP A 2
O1B O 0.0000 0.4392(3) 0.5391(9) 0.079(4) Uani 0.558(17) 2 d SP A 2
C45 C 0.0000 0.36615(15) 0.7365(5) 0.0620(14) Uani 1 2 d S . .
C46 C 0.1209(2) 0.5000 0.8351(4) 0.0618(14) Uani 1 2 d S . .
H46 H 0.0931 0.5000 0.7868 0.074 Uiso 1 2 calc SR . .
C47 C 0.2183(2) 0.5000 0.8708(4) 0.0599(14) Uani 1 2 d S . .
H47A H 0.2463 0.5180 0.8489 0.090 Uiso 0.50 1 calc PR . .
H47B H 0.2342 0.4746 0.8742 0.090 Uiso 0.50 1 calc PR . .
H47C H 0.2051 0.5074 0.9355 0.090 Uiso 0.50 1 calc PR . .
C48 C 0.1855(3) 0.5000 0.7000(3) 0.0611(15) Uani 1 2 d S . .
H48A H 0.1520 0.4945 0.6633 0.092 Uiso 0.50 1 calc PR . .
H48B H 0.2131 0.4806 0.6860 0.092 Uiso 0.50 1 calc PR . .
H48C H 0.1997 0.5249 0.6810 0.092 Uiso 0.50 1 calc PR . .
N12 N 0.17336(18) 0.5000 0.8035(3) 0.0456(9) Uani 1 2 d S . .
O2 O 0.10548(18) 0.5000 0.9219(3) 0.0938(14) Uani 1 2 d S . .
C49 C 0.1483(2) 0.25232(13) 0.5067(5) 0.0821(15) Uani 1 1 d . . .
H49 H 0.1159 0.2498 0.4691 0.098 Uiso 1 1 calc R . .
C50 C 0.1973(3) 0.27367(14) 0.3536(4) 0.113(2) Uani 1 1 d . . .
H50A H 0.1644 0.2646 0.3200 0.170 Uiso 1 1 calc R . .
H50B H 0.2298 0.2623 0.3239 0.170 Uiso 1 1 calc R . .
H50C H 0.1995 0.3013 0.3481 0.170 Uiso 1 1 calc R . .
C51 C 0.2466(2) 0.26745(14) 0.5160(4) 0.0926(15) Uani 1 1 d . . .
H51A H 0.2420 0.2568 0.5814 0.139 Uiso 1 1 calc R . .
H51B H 0.2554 0.2944 0.5212 0.139 Uiso 1 1 calc R . .
H51C H 0.2764 0.2543 0.4824 0.139 Uiso 1 1 calc R . .
N13 N 0.1945(2) 0.26271(9) 0.4598(3) 0.0778(11) Uani 1 1 d . . .
O3 O 0.14509(18) 0.24588(9) 0.5935(3) 0.1011(12) Uani 1 1 d . . .
C52 C 0.0000 0.2091(2) 0.5488(5) 0.096(2) Uani 1 2 d S . .
H52 H 0.0000 0.2313 0.5099 0.115 Uiso 1 2 calc SR . .
C53 C 0.0000 0.2540(4) 0.6878(7) 0.186(6) Uani 1 2 d S . .
H53A H -0.0276 0.2555 0.7396 0.279 Uiso 0.50 1 calc PR . .
H53B H -0.0087 0.2725 0.6369 0.279 Uiso 0.50 1 calc PR . .
H53C H 0.0363 0.2596 0.7149 0.279 Uiso 0.50 1 calc PR . .
C54 C 0.0000 0.1777(4) 0.7098(5) 0.156(5) Uani 1 2 d S . .
H54A H -0.0251 0.1590 0.6818 0.235 Uiso 0.50 1 calc PR . .
H54B H -0.0121 0.1842 0.7758 0.235 Uiso 0.50 1 calc PR . .
H54C H 0.0371 0.1672 0.7124 0.235 Uiso 0.50 1 calc PR . .
N14 N 0.0000 0.21445(18) 0.6445(4) 0.0831(15) Uani 1 2 d S . .
O4 O 0.0000 0.17823(13) 0.5034(3) 0.0688(10) Uani 1 2 d S . .

loop_
_atom_site_aniso_label
_atom_site_aniso_U_11
_atom_site_aniso_U_22
_atom_site_aniso_U_33
_atom_site_aniso_U_23
_atom_site_aniso_U_13
_atom_site_aniso_U_12
C1 0.0316(14) 0.0351(13) 0.0271(12) -0.0006(10) 0.0054(11) -0.0067(11)
C2 0.0291(13) 0.0469(15) 0.0252(13) -0.0030(10) -0.0035(10) -0.0075(11)
C3 0.0309(13) 0.0363(13) 0.0180(11) 0.0016(10) -0.0023(10) 0.0007(10)
C4 0.0280(12) 0.0213(10) 0.0156(10) 0.0004(8) 0.0047(9) 0.0020(9)
C5 0.0303(12) 0.0185(10) 0.0171(10) 0.0021(8) 0.0043(9) 0.0018(9)
C6 0.0303(13) 0.0203(10) 0.0173(10) 0.0016(8) 0.0018(10) 0.0004(9)
C7 0.0360(14) 0.0356(13) 0.0252(12) 0.0054(10) 0.0018(11) -0.0089(11)
C8 0.0456(17) 0.0364(14) 0.0299(13) 0.0021(10) -0.0097(12) -0.0157(12)
C9 0.0487(16) 0.0299(12) 0.0202(12) -0.0040(9) -0.0042(12) -0.0087(11)
C10 0.0243(12) 0.0263(11) 0.0144(10) 0.0008(8) 0.0029(9) -0.0033(9)
C11 0.0307(13) 0.0220(11) 0.0225(11) 0.0020(9) 0.0027(10) -0.0029(9)
C12 0.0309(13) 0.0262(11) 0.0188(11) -0.0008(9) 0.0059(10) -0.0047(9)
C13 0.0265(12) 0.0290(11) 0.0185(10) 0.0057(9) 0.0027(10) -0.0068(9)
C14 0.0333(13) 0.0256(11) 0.0246(12) 0.0057(9) 0.0007(10) -0.0068(10)
C15 0.0389(15) 0.0257(11) 0.0158(10) -0.0009(8) 0.0010(10) -0.0045(10)
C16 0.0481(16) 0.0364(14) 0.0201(11) -0.0031(10) 0.0040(11) -0.0178(12)
C17 0.0452(14) 0.0435(13) 0.0186(10) -0.0002(12) 0.0059(14) -0.0162(11)
C18 0.0332(14) 0.0328(13) 0.0193(11) 0.0043(9) 0.0040(10) -0.0105(11)
C19 0.0605(19) 0.0402(15) 0.0230(13) 0.0022(11) -0.0025(13) 0.0153(14)
C20 0.078(2) 0.0532(19) 0.0286(14) 0.0050(13) 0.0024(15) 0.0378(18)
C21 0.0553(19) 0.0479(16) 0.0256(13) -0.0023(12) 0.0027(13) 0.0273(14)
C22 0.0392(15) 0.0289(12) 0.0184(11) -0.0019(9) 0.0038(11) 0.0090(11)
C23 0.0341(13) 0.0257(11) 0.0147(11) 0.0042(8) -0.0052(9) 0.0022(9)
C24 0.0343(13) 0.0212(10) 0.0172(11) 0.0016(8) 0.0055(10) 0.0001(8)
C25 0.0362(14) 0.0286(12) 0.0164(10) -0.0002(9) 0.0011(11) -0.0023(10)
C26 0.0480(17) 0.0270(12) 0.0220(12) 0.0023(10) -0.0038(12) 0.0069(11)
C27 0.0372(15) 0.0311(13) 0.0198(11) -0.0011(9) 0.0023(11) 0.0114(11)
C28 0.0359(14) 0.0310(12) 0.0163(10) 0.0056(9) -0.0036(10) 0.0076(11)
C29 0.0321(15) 0.0567(18) 0.0318(14) 0.0197(13) -0.0020(12) -0.0041(13)
C30 0.0301(14) 0.0569(18) 0.0314(14) 0.0169(13) -0.0106(12) -0.0028(12)
C31 0.0328(13) 0.0337(12) 0.0162(10) 0.0058(10) -0.0055(11) 0.0089(10)
C32 0.0321(14) 0.0355(13) 0.0207(12) 0.0107(9) 0.0025(10) 0.0054(10)
C33 0.0277(13) 0.0358(13) 0.0242(12) 0.0078(10) -0.0051(10) 0.0020(10)
C34 0.0389(16) 0.0562(17) 0.0200(12) 0.0047(11) 0.0063(11) 0.0247(13)
C35 0.0458(14) 0.0554(15) 0.0159(10) 0.0078(13) 0.0043(14) 0.0235(12)
C36 0.0275(13) 0.0371(13) 0.0207(11) 0.0050(10) -0.0011(10) 0.0073(10)
C37 0.0272(19) 0.0313(18) 0.0290(18) 0.000 0.0075(15) 0.000
C38 0.0299(13) 0.0247(11) 0.0251(11) -0.0006(9) 0.0084(10) -0.0040(9)
C39 0.0275(17) 0.0216(14) 0.0112(14) 0.000 0.0029(12) 0.000
C40 0.0246(16) 0.0250(15) 0.0143(14) 0.000 0.0065(12) 0.000
C41 0.0346(14) 0.0337(13) 0.0369(14) -0.0022(11) 0.0194(12) 0.0052(11)
C42 0.034(2) 0.045(2) 0.045(2) 0.000 0.0215(19) 0.000
N1 0.0294(11) 0.0250(10) 0.0172(9) 0.0010(7) 0.0050(8) -0.0025(8)
N2 0.0354(11) 0.0187(9) 0.0150(8) -0.0008(7) 0.0013(8) 0.0000(8)
N3 0.0312(11) 0.0320(11) 0.0159(9) 0.0041(7) 0.0017(8) -0.0073(9)
N4 0.0338(12) 0.0359(11) 0.0151(9) 0.0054(8) 0.0003(8) -0.0093(9)
N5 0.0393(12) 0.0288(10) 0.0173(9) -0.0007(8) 0.0015(9) 0.0079(9)
N6 0.0353(12) 0.0276(10) 0.0165(9) -0.0018(8) 0.0048(9) 0.0052(9)
N7 0.0346(12) 0.0364(11) 0.0170(9) 0.0052(8) -0.0036(9) 0.0138(9)
N8 0.0321(12) 0.0340(11) 0.0186(10) 0.0025(8) -0.0013(9) 0.0111(9)
N9 0.0309(11) 0.0266(10) 0.0221(9) 0.0017(8) 0.0084(9) 0.0057(8)
N10 0.0288(10) 0.0219(9) 0.0172(9) -0.0010(7) 0.0060(8) 0.0009(8)
Cl1 0.0363(5) 0.0328(4) 0.0183(4) -0.0021(3) 0.000 0.000
Cl2 0.0349(5) 0.0316(4) 0.0196(4) -0.0021(3) 0.000 0.000
Ni1 0.03068(15) 0.02000(13) 0.01423(12) 0.00027(11) 0.00596(12) 0.00170(11)
Cd1 0.02037(10) 0.02225(9) 0.01438(9) 0.00592(9) 0.000 0.000
C43A 0.068(10) 0.118(18) 0.10(2) 0.066(18) 0.000 0.000
C44A 0.051(8) 0.050(7) 0.15(2) -0.024(10) 0.000 0.000
N11A 0.036(5) 0.033(6) 0.085(13) 0.028(8) 0.000 0.000
O1A 0.085(8) 0.108(12) 0.31(4) 0.13(2) 0.000 0.000
C43B 0.031(5) 0.075(8) 0.073(8) 0.020(6) 0.000 0.000
C44B 0.057(8) 0.077(11) 0.13(2) 0.010(11) 0.000 0.000
N11B 0.041(4) 0.065(7) 0.050(6) 0.003(6) 0.000 0.000
O1B 0.055(5) 0.058(5) 0.124(9) 0.028(5) 0.000 0.000
C45 0.036(2) 0.053(3) 0.097(4) 0.022(3) 0.000 0.000
C46 0.066(4) 0.081(4) 0.039(3) 0.000 -0.004(3) 0.000
C47 0.072(4) 0.065(3) 0.042(3) 0.000 0.000(2) 0.000
C48 0.117(5) 0.041(2) 0.025(2) 0.000 -0.005(3) 0.000
N12 0.070(3) 0.0358(18) 0.0311(17) 0.000 -0.0013(19) 0.000
O2 0.062(3) 0.152(4) 0.067(3) 0.000 -0.006(2) 0.000
C49 0.095(4) 0.048(2) 0.103(4) -0.028(3) -0.035(3) 0.015(2)
C50 0.192(7) 0.067(3) 0.081(3) -0.005(3) -0.004(4) 0.041(4)
C51 0.103(4) 0.082(3) 0.093(4) -0.019(3) 0.005(3) -0.005(3)
N13 0.106(3) 0.0430(18) 0.084(3) -0.0115(17) -0.026(3) 0.0160(19)
O3 0.142(3) 0.0637(19) 0.097(3) -0.0182(19) -0.011(3) 0.011(2)
C52 0.167(8) 0.065(4) 0.055(4) -0.007(3) 0.000 0.000
C53 0.235(15) 0.234(13) 0.088(7) -0.059(8) 0.000 0.000
C54 0.108(7) 0.311(16) 0.050(4) 0.023(7) 0.000 0.000
N14 0.084(3) 0.122(4) 0.044(3) -0.022(3) 0.000 0.000
O4 0.074(2) 0.088(3) 0.0443(19) -0.0004(19) 0.000 0.000

loop_
_atom_type_symbol
_atom_type_description
_atom_type_scat_dispersion_real
_atom_type_scat_dispersion_imag
_atom_type_scat_source
C C 0.0033 0.0016 'International Tables Vol C Tables 4.2.6.8 and 6.1.1.4'
H H 0.0000 0.0000 'International Tables Vol C Tables 4.2.6.8 and 6.1.1.4'
N N 0.0061 0.0033 'International Tables Vol C Tables 4.2.6.8 and 6.1.1.4'
O O 0.0106 0.0060 'International Tables Vol C Tables 4.2.6.8 and 6.1.1.4'
Cl Cl 0.1484 0.1585 'International Tables Vol C Tables 4.2.6.8 and 6.1.1.4'
Ni Ni 0.3393 1.1124 'International Tables Vol C Tables 4.2.6.8 and 6.1.1.4'
Cd Cd -0.8075 1.2024 'International Tables Vol C Tables 4.2.6.8 and 6.1.1.4'

loop_
_geom_angle_atom_site_label_1
_geom_angle_atom_site_label_2
_geom_angle_atom_site_label_3
_geom_angle
_geom_angle_site_symmetry_1
_geom_angle_site_symmetry_3
N1 C1 C2 111.4(2) . .
N1 C1 H1 124.3 . .
C2 C1 H1 124.3 . .
C3 C2 C1 106.2(2) . .
C3 C2 H2 126.9 . .
C1 C2 H2 126.9 . .
C2 C3 C4 107.5(2) . .
C2 C3 H3 126.2 . .
C4 C3 H3 126.2 . .
N1 C4 C5 124.0(2) . .
N1 C4 C3 108.8(2) . .
C5 C4 C3 127.3(2) . .
C6 C5 C4 127.2(2) . .
C6 C5 C10 116.5(2) . .
C4 C5 C10 116.21(19) . .
C5 C6 N2 124.4(2) . .
C5 C6 C7 127.9(2) . .
N2 C6 C7 107.7(2) . .
C8 C7 C6 107.8(2) . .
C8 C7 H7 126.1 . .
C6 C7 H7 126.1 . .
C7 C8 C9 105.5(2) . .
C7 C8 H8 127.2 . .
C9 C8 H8 127.2 . .
N2 C9 C8 112.2(2) . .
N2 C9 H9 123.9 . .
C8 C9 H9 123.9 . .
C15 C10 C11 118.6(2) . .
C15 C10 C5 121.0(2) . .
C11 C10 C5 120.4(2) . .
C12 C11 C10 121.5(2) . .
C12 C11 H11 119.3 . .
C10 C11 H11 119.3 . .
C11 C12 C13 118.7(2) . .
C11 C12 H12 120.6 . .
C13 C12 H12 120.6 . .
C14 C13 C12 121.2(2) . .
C14 C13 N3 119.1(2) . .
C12 C13 N3 119.8(2) . .
C13 C14 C15 119.0(2) . .
C13 C14 H14 120.5 . .
C15 C14 H14 120.5 . .
C10 C15 C14 121.0(2) . .
C10 C15 H15 119.5 . .
C14 C15 H15 119.5 . .
C17 C16 N3 105.2(2) . .
C17 C16 H16 127.4 . .
N3 C16 H16 127.4 . .
C16 C17 N4 111.1(2) . .
C16 C17 H17 124.4 . .
N4 C17 H17 124.4 . .
N4 C18 N3 111.1(2) . .
N4 C18 H18 124.5 . .
N3 C18 H18 124.5 . .
N5 C19 C20 113.7(2) . .
N5 C19 H19 123.1 . .
C20 C19 H19 123.1 . .
C21 C20 C19 105.0(2) . .
C21 C20 H20 127.5 . .
C19 C20 H20 127.5 . .
C20 C21 C22 107.0(2) . .
C20 C21 H21 126.5 . .
C22 C21 H21 126.5 . .
N5 C22 C23 124.2(2) . 6_553
N5 C22 C21 109.1(2) . .
C23 C22 C21 126.7(2) 6_553 .
C22 C23 C24 126.5(2) 6_556 6_556
C22 C23 C28 117.5(2) 6_556 .
C24 C23 C28 116.0(2) 6_556 .
N6 C24 C23 125.1(2) . 6_553
N6 C24 C25 108.8(2) . .
C23 C24 C25 126.1(2) 6_553 .
C26 C25 C24 106.9(2) . .
C26 C25 H25 126.5 . .
C24 C25 H25 126.5 . .
C25 C26 C27 105.8(2) . .
C25 C26 H26 127.1 . .
C27 C26 H26 127.1 . .
N6 C27 C26 112.8(2) . .
N6 C27 H27 123.6 . .
C26 C27 H27 123.6 . .
C33 C28 C29 118.4(2) . .
C33 C28 C23 121.3(2) . .
C29 C28 C23 120.3(2) . .
C28 C29 C30 120.8(3) . .
C28 C29 H29 119.6 . .
C30 C29 H29 119.6 . .
C31 C30 C29 118.8(3) . .
C31 C30 H30 120.6 . .
C29 C30 H30 120.6 . .
C30 C31 C32 121.6(2) . .
C30 C31 N7 118.6(2) . .
C32 C31 N7 119.8(2) . .
C31 C32 C33 119.1(2) . .
C31 C32 H32 120.5 . .
C33 C32 H32 120.5 . .
C32 C33 C28 121.3(2) . .
C32 C33 H33 119.3 . .
C28 C33 H33 119.3 . .
C35 C34 N7 105.3(2) . .
C35 C34 H34 127.4 . .
N7 C34 H34 127.4 . .
C34 C35 N8 110.7(2) . .
C34 C35 H35 124.7 . .
N8 C35 H35 124.7 . .
N8 C36 N7 111.7(2) . .
N8 C36 H36 124.1 . .
N7 C36 H36 124.1 . .
C38 C37 C38 117.6(3) . 3_565
C38 C37 H37 121.2 . .
C38 C37 H37 121.2 3_565 .
N10 C38 C37 121.1(2) . .
N10 C38 H38 119.5 . .
C37 C38 H38 119.5 . .
N10 C39 N10 126.0(3) . 3_565
N10 C39 C40 116.98(15) . .
N10 C39 C40 116.98(15) 3_565 .
N9 C40 N9 125.7(3) . 3_565
N9 C40 C39 117.13(15) . .
N9 C40 C39 117.13(15) 3_565 .
N9 C41 C42 122.5(3) . .
N9 C41 H41 118.8 . .
C42 C41 H41 118.8 . .
C41 C42 C41 116.6(3) . 3_565
C41 C42 H42 121.7 . .
C41 C42 H42 121.7 3_565 .
C1 N1 C4 106.2(2) . .
C1 N1 Ni1 127.05(16) . .
C4 N1 Ni1 126.71(16) . .
C9 N2 C6 106.8(2) . .
C9 N2 Ni1 124.86(16) . .
C6 N2 Ni1 127.79(16) . .
C18 N3 C16 106.84(19) . .
C18 N3 C13 125.2(2) . .
C16 N3 C13 128.0(2) . .
C18 N4 C17 105.7(2) . .
C18 N4 Cd1 123.56(16) . .
C17 N4 Cd1 129.58(16) . .
C19 N5 C22 105.2(2) . .
C19 N5 Ni1 127.07(17) . .
C22 N5 Ni1 127.57(17) . .
C27 N6 C24 105.73(19) . .
C27 N6 Ni1 127.31(16) . .
C24 N6 Ni1 124.20(17) . .
C36 N7 C34 107.3(2) . .
C36 N7 C31 124.3(2) . .
C34 N7 C31 128.2(2) . .
C36 N8 C35 105.0(2) . .
C36 N8 Cd1 125.47(17) . .
C35 N8 Cd1 127.01(16) . .
C40 N9 C41 116.4(2) . .
C40 N9 Ni1 114.60(17) . .
C41 N9 Ni1 129.01(17) . .
C39 N10 C38 117.1(2) . .
C39 N10 Ni1 114.23(17) . .
C38 N10 Ni1 128.66(15) . .
N2 Ni1 N5 97.85(8) . .
N2 Ni1 N1 89.48(7) . .
N5 Ni1 N1 93.25(8) . .
N2 Ni1 N6 94.68(8) . .
N5 Ni1 N6 89.61(8) . .
N1 Ni1 N6 174.60(8) . .
N2 Ni1 N9 168.27(8) . .
N5 Ni1 N9 93.87(8) . .
N1 Ni1 N9 90.33(8) . .
N6 Ni1 N9 84.90(8) . .
N2 Ni1 N10 91.30(7) . .
N5 Ni1 N10 170.85(8) . .
N1 Ni1 N10 86.72(7) . .
N6 Ni1 N10 89.72(8) . .
N9 Ni1 N10 76.98(7) . .
N8 Cd1 N8 98.90(11) . 4
N8 Cd1 N4 88.48(8) . .
N8 Cd1 N4 172.45(8) 4 .
N8 Cd1 N4 172.45(8) . 4
N8 Cd1 N4 88.48(8) 4 4
N4 Cd1 N4 84.11(11) . 4
N8 Cd1 Cl1 92.57(5) . .
N8 Cd1 Cl1 92.57(5) 4 .
N4 Cd1 Cl1 88.67(5) . .
N4 Cd1 Cl1 88.67(5) 4 .
N8 Cd1 Cl2 88.69(5) . .
N8 Cd1 Cl2 88.69(5) 4 .
N4 Cd1 Cl2 89.88(5) . .
N4 Cd1 Cl2 89.88(5) 4 .
Cl1 Cd1 Cl2 178.05(3) . .
O1A C43A N11A 119(3) . .
O1A C43A H43A 120.7 . .
N11A C43A H43A 120.7 . .
C43A N11A C45 115(2) . .
C43A N11A C44A 126(2) . .
C45 N11A C44A 118.9(12) . .
O1B C43B N11B 126.1(15) . .
O1B C43B H43B 116.9 . .
N11B C43B H43B 116.9 . .
N11B C44B H44D 109.5 . .
N11B C44B H44E 109.5 . .
H44D C44B H44E 109.5 . .
N11B C44B H44F 109.5 . .
H44D C44B H44F 109.5 . .
H44E C44B H44F 109.5 . .
C43B N11B C44B 122.4(17) . .
C43B N11B C45 126.4(10) . .
C44B N11B C45 111.2(15) . .
N11A C45 N11B 30.2(6) . .
O2 C46 N12 126.3(5) . .
O2 C46 H46 116.9 . .
N12 C46 H46 116.9 . .
N12 C47 H47A 109.5 . .
N12 C47 H47B 109.5 . .
H47A C47 H47B 109.5 . .
N12 C47 H47C 109.5 . .
H47A C47 H47C 109.5 . .
H47B C47 H47C 109.5 . .
N12 C48 H48A 109.5 . .
N12 C48 H48B 109.5 . .
H48A C48 H48B 109.5 . .
N12 C48 H48C 109.5 . .
H48A C48 H48C 109.5 . .
H48B C48 H48C 109.5 . .
C46 N12 C47 121.1(4) . .
C46 N12 C48 120.6(4) . .
C47 N12 C48 118.4(4) . .
O3 C49 N13 125.0(5) . .
O3 C49 H49 117.5 . .
N13 C49 H49 117.5 . .
N13 C50 H50A 109.5 . .
N13 C50 H50B 109.5 . .
H50A C50 H50B 109.5 . .
N13 C50 H50C 109.5 . .
H50A C50 H50C 109.5 . .
H50B C50 H50C 109.5 . .
N13 C51 H51A 109.5 . .
N13 C51 H51B 109.5 . .
H51A C51 H51B 109.5 . .
N13 C51 H51C 109.5 . .
H51A C51 H51C 109.5 . .
H51B C51 H51C 109.5 . .
C49 N13 C51 119.5(4) . .
C49 N13 C50 124.7(5) . .
C51 N13 C50 115.5(5) . .
O4 C52 N14 128.0(7) . .
O4 C52 H52 116.0 . .
N14 C52 H52 116.0 . .
N14 C53 H53A 109.5 . .
N14 C53 H53B 109.5 . .
H53A C53 H53B 109.5 . .
N14 C53 H53C 109.5 . .
H53A C53 H53C 109.5 . .
H53B C53 H53C 109.5 . .
N14 C54 H54A 109.5 . .
N14 C54 H54B 109.5 . .
H54A C54 H54B 109.5 . .
N14 C54 H54C 109.5 . .
H54A C54 H54C 109.5 . .
H54B C54 H54C 109.5 . .
C52 N14 C53 121.3(7) . .
C52 N14 C54 116.4(6) . .
C53 N14 C54 122.3(7) . .

loop_
_geom_bond_atom_site_label_1
_geom_bond_atom_site_label_2
_geom_bond_distance
_geom_bond_site_symmetry_2
C1 N1 1.335(3) .
C1 C2 1.422(4) .
C1 H1 0.9300 .
C2 C3 1.359(4) .
C2 H2 0.9300 .
C3 C4 1.420(3) .
C3 H3 0.9300 .
C4 N1 1.395(3) .
C4 C5 1.407(3) .
C5 C6 1.379(3) .
C5 C10 1.494(3) .
C6 N2 1.399(3) .
C6 C7 1.436(3) .
C7 C8 1.373(4) .
C7 H7 0.9300 .
C8 C9 1.416(4) .
C8 H8 0.9300 .
C9 N2 1.332(3) .
C9 H9 0.9300 .
C10 C15 1.391(3) .
C10 C11 1.397(3) .
C11 C12 1.386(3) .
C11 H11 0.9300 .
C12 C13 1.391(3) .
C12 H12 0.9300 .
C13 C14 1.391(3) .
C13 N3 1.429(3) .
C14 C15 1.392(3) .
C14 H14 0.9300 .
C15 H15 0.9300 .
C16 C17 1.343(4) .
C16 N3 1.391(3) .
C16 H16 0.9300 .
C17 N4 1.369(3) .
C17 H17 0.9300 .
C18 N4 1.313(3) .
C18 N3 1.358(3) .
C18 H18 0.9300 .
C19 N5 1.313(3) .
C19 C20 1.412(4) .
C19 H19 0.9300 .
C20 C21 1.372(4) .
C20 H20 0.9300 .
C21 C22 1.425(4) .
C21 H21 0.9300 .
C22 N5 1.399(3) .
C22 C23 1.399(3) 6_553
C23 C22 1.399(3) 6_556
C23 C24 1.410(3) 6_556
C23 C28 1.485(3) .
C24 N6 1.392(3) .
C24 C23 1.410(3) 6_553
C24 C25 1.425(3) .
C25 C26 1.372(4) .
C25 H25 0.9300 .
C26 C27 1.402(3) .
C26 H26 0.9300 .
C27 N6 1.326(3) .
C27 H27 0.9300 .
C28 C33 1.384(4) .
C28 C29 1.387(4) .
C29 C30 1.397(4) .
C29 H29 0.9300 .
C30 C31 1.369(4) .
C30 H30 0.9300 .
C31 C32 1.371(4) .
C31 N7 1.438(3) .
C32 C33 1.381(3) .
C32 H32 0.9300 .
C33 H33 0.9300 .
C34 C35 1.345(4) .
C34 N7 1.382(3) .
C34 H34 0.9300 .
C35 N8 1.385(3) .
C35 H35 0.9300 .
C36 N8 1.309(3) .
C36 N7 1.348(3) .
C36 H36 0.9300 .
C37 C38 1.384(3) .
C37 C38 1.384(3) 3_565
C37 H37 0.9300 .
C38 N10 1.336(3) .
C38 H38 0.9300 .
C39 N10 1.325(2) .
C39 N10 1.325(2) 3_565
C39 C40 1.480(4) .
C40 N9 1.332(2) .
C40 N9 1.332(2) 3_565
C41 N9 1.342(3) .
C41 C42 1.372(3) .
C41 H41 0.9300 .
C42 C41 1.372(3) 3_565
C42 H42 0.9300 .
N1 Ni1 2.067(2) .
N2 Ni1 2.021(2) .
N4 Cd1 2.349(2) .
N5 Ni1 2.042(2) .
N6 Ni1 2.091(2) .
N8 Cd1 2.309(2) .
N9 Ni1 2.149(2) .
N10 Ni1 2.1707(19) .
Cl1 Cd1 2.6159(8) .
Cl2 Cd1 2.6183(9) .
Cd1 N8 2.309(2) 4
Cd1 N4 2.349(2) 4
C43A O1A 1.20(3) .
C43A N11A 1.38(2) .
C43A H43A 0.9300 .
C44A N11A 1.50(3) .
C44A H44A 0.9600 .
C44A H44B 0.9600 .
C44A H44C 0.9600 .
N11A C45 1.470(16) .
C43B O1B 1.267(15) .
C43B N11B 1.296(18) .
C43B H43B 0.9300 .
C44B N11B 1.34(2) .
C44B H44D 0.9600 .
C44B H44E 0.9600 .
C44B H44F 0.9600 .
N11B C45 1.482(15) .
C46 O2 1.224(6) .
C46 N12 1.325(7) .
C46 H46 0.9300 .
C47 N12 1.405(6) .
C47 H47A 0.9600 .
C47 H47B 0.9600 .
C47 H47C 0.9600 .
C48 N12 1.422(5) .
C48 H48A 0.9600 .
C48 H48B 0.9600 .
C48 H48C 0.9600 .
C49 O3 1.192(6) .
C49 N13 1.321(7) .
C49 H49 0.9300 .
C50 N13 1.479(6) .
C50 H50A 0.9600 .
C50 H50B 0.9600 .
C50 H50C 0.9600 .
C51 N13 1.466(7) .
C51 H51A 0.9600 .
C51 H51B 0.9600 .
C51 H51C 0.9600 .
C52 O4 1.230(7) .
C52 N14 1.301(8) .
C52 H52 0.9300 .
C53 N14 1.490(12) .
C53 H53A 0.9600 .
C53 H53B 0.9600 .
C53 H53C 0.9600 .
C54 N14 1.546(12) .
C54 H54A 0.9600 .
C54 H54B 0.9600 .
C54 H54C 0.9600 .

loop_
_platon_squeeze_void_nr
_platon_squeeze_void_average_x
_platon_squeeze_void_average_y
_platon_squeeze_void_average_z
_platon_squeeze_void_volume
_platon_squeeze_void_count_electrons
_platon_squeeze_void_content
1 0.000 0.000 0.014 908 184 ' '
2 0.000 0.500 0.172 318 84 ' '
3 0.500 0.500 -0.044 908 184 ' '
4 0.500 0.000 0.672 318 84 ' '
